data_2021610
loop_
_publ_author_name
'Ruseikina, Anna V.'
'Solovyov, Leonid A.'
'Grigoriev, Maksim V.'
'Andreev, Oleg V.'

_publ_section_title
;
 Crystal structure variations in the series SrLnCuS~3~ (Ln = La, Pr, Sm,
 Gd, Er and Lu)
;
_journal_coeditor_code LG3238
_journal_issue 5
_journal_name_full 'Acta Crystallographica Section C'
_journal_page_first 584
_journal_page_last 588
_journal_paper_doi 10.1107/S2053229619004984
_journal_volume 75
_journal_year 2019
_chemical_formula_iupac 'Sr Er Cu S3'
_chemical_formula_sum 'Cu Er S3 Sr'
_chemical_formula_weight 414.54
_chemical_name_systematic
;
Strontium erbium copper trisulfide
;
_space_group_IT_number 63
_space_group_name_Hall '-C 2c 2'
_space_group_name_H-M_alt 'C m c m'
_symmetry_cell_setting orthorhombic
_symmetry_space_group_name_Hall '-C 2c 2'
_symmetry_space_group_name_H-M 'C m c m'
_atom_type_scat_source
;
X-Ray Form Factor, C Attenuation and Scattering Tables (version 2.1).
NIST, Gaithersburg, MD.
;
_cell_angle_alpha 90.000000
_cell_angle_beta 90.000000
_cell_angle_gamma 90.000000
_cell_formula_units_Z 4
_cell_length_a 3.92672(5)
_cell_length_b 12.9632(2)
_cell_length_c 10.09740(10)
_cell_measurement_temperature 298
_cell_volume 513.987(11)
_computing_structure_refinement
;
Powder diffraction, Derivative Difference Method (DDM)
(Solovyov, 2004)
;
_diffrn_ambient_temperature 298
_diffrn_measurement_device 'PANalytical X'Pert PRO'
_diffrn_radiation_probe x-ray
_exptl_crystal_density_diffrn 5.3589
_pd_block_id SrErCuS3
_pd_char_colour yellow
_pd_meas_2theta_range_inc 0.0131
_pd_meas_2theta_range_max 139.9964
_pd_meas_2theta_range_min 10.0066
_pd_proc_ls_prof_wR_expected 0.01563
_pd_proc_ls_prof_wR_factor 0.05668
_refine_ls_goodness_of_fit_all 3.62695
_refine_ls_matrix_type full
_refine_ls_number_parameters 22
_refine_ls_number_restraints 0
_refine_ls_R_factor_all 0.02603
_refine_ls_shift/su_max 0.00355
_cod_data_source_file lg3238sup1.cif
_cod_data_source_block SrErCuS3
_cod_depositor_comments 'Adding full bibliography for 2021610--2021613.cif.'
_cod_original_cell_volume 513.990(10)
_cod_original_sg_symbol_Hall '-C 2C 2'
_cod_original_formula_sum 'Cu Er S3 Sr '
_cod_database_code 2021610
_cod_database_fobs_code 2021610

loop_
_symmetry_equiv_pos_site_id
_symmetry_equiv_pos_as_xyz
1 'x, y, z'
2 '-x, -y, 1/2+z'
3 'x, -y, -z'
4 '-x, y, 1/2-z'
5 '-x, -y, -z'
6 'x, y, 1/2-z'
7 '-x, y, z'
8 'x, -y, 1/2+z'
9 '1/2+x, 1/2+y, z'
10 '1/2-x, 1/2-y, 1/2+z'
11 '1/2+x, 1/2-y, -z'
12 '1/2-x, 1/2+y, 1/2-z'
13 '1/2-x, 1/2-y, -z'
14 '1/2+x, 1/2+y, 1/2-z'
15 '1/2-x, 1/2+y, z'
16 '1/2+x, 1/2-y, 1/2+z'

loop_
_atom_site_type_symbol
_atom_site_label
_atom_site_fract_x
_atom_site_fract_y
_atom_site_fract_z
_atom_site_U_iso_or_equiv
_atom_site_adp_type
_atom_site_occupancy
Er Er 0.00000 0.00000 0.00000 0.0118(10) Uani 1.0000
Sr Sr 0.00000 0.74764(12) 0.25000 0.0176(11) Uani 1.0000
Cu Cu 0.00000 0.47116(17) 0.25000 0.0176(12) Uani 1.0000
S S1 0.00000 0.3642(2) 0.0658(3) 0.0169(12) Uani 1.0000
S S2 0.00000 0.0755(3) 0.25000 0.0114(14) Uani 1.0000

loop_
_atom_site_aniso_label
_atom_site_aniso_U_11
_atom_site_aniso_U_22
_atom_site_aniso_U_33
_atom_site_aniso_U_12
_atom_site_aniso_U_13
_atom_site_aniso_U_23
Er 0.0066(11) 0.0122(11) 0.0167(12) 0.0000 0.0000 0.0010(6)
Sr 0.0127(14) 0.0138(13) 0.0265(15) 0.0000 0.0000 0.0000
Cu 0.022(2) 0.0153(18) 0.0155(18) 0.0000 0.0000 0.0000
S1 0.023(2) 0.0055(19) 0.023(2) 0.0000 0.0000 -0.0028(16)
S2 0.013(3) 0.010(3) 0.012(2) 0.0000 0.0000 0.0000

loop_
_atom_type_symbol
_atom_type_scat_dispersion_real
_atom_type_scat_dispersion_imag
Er -9.71287 3.91130
Sr -0.38997 1.80696
Cu -2.03548 0.58347
S 0.32199 0.55445

loop_
_diffrn_radiation_type
_diffrn_radiation_wavelength
'Cu K\a' 1.5418

loop_
_geom_angle_atom_site_label_1
_geom_angle_atom_site_label_2
_geom_angle_atom_site_label_3
_geom_angle_site_symmetry_1
_geom_angle_site_symmetry_3
_geom_angle
S1 Er S1 9_445 9_545 92.44(8)
S1 Er S1 9_445 11_455 87.56(8)
S1 Er S2 9_445 . 90.36(8)
S1 Er S2 9_445 2_554 89.64(8)
S1 Sr S1 9_455 9_555 78.65(7)
S1 Sr S1 9_455 12_455 73.80(10)
S1 Sr S1 9_455 12_555 121.62(11)
S1 Sr S2 9_455 9_455 86.99(5)
S1 Sr S2 9_455 9_555 141.70(6)
S2 Sr S2 9_455 9_555 82.68(10)
S1 Cu S1 . 4_555 106.59(16)
S1 Cu S2 . 9_455 109.82(5)
S2 Cu S2 9_455 9_555 110.87(16)

loop_
_geom_bond_atom_site_label_1
_geom_bond_atom_site_label_2
_geom_bond_site_symmetry_2
_geom_bond_distance
Er S1 9_445 2.7194(19)
Er S2 . 2.7074(13)
Sr S1 9_455 3.098(2)
Sr S2 9_455 2.972(3)
Cu S1 . 2.320(3)
Cu S2 9_455 2.384(2)
